data_2200952
loop_
_publ_author_name
'Guo, Rongwei'
'Wu, Jing'
'Kowk, Waihim'
'Chen, Jian'
'Choi, Michael C. K.'
'Zhou, Zhongyuan'

_publ_section_title (<i>S</i>)-2,2'-Bis[bis(3,5-dimethylphenyl)phosphinoyl]-5,5',6,6',7,7',8,8'-octahydro-1,1'-binaphthyl
_journal_issue 3
_journal_name_full 'Acta Crystallographica Section E'
_journal_page_first o270
_journal_page_last o271
_journal_paper_doi 10.1107/S1600536802001010
_journal_volume 58
_journal_year 2002
_chemical_formula_iupac 'C52 H56 O2 P2'
_chemical_formula_moiety 'C52 H56 O2 P2'
_chemical_formula_sum 'C52 H56 O2 P2'
_chemical_formula_weight 774.91
_chemical_name_systematic
;
2,2'-Bis[bis(3,5-dimethylphenyl)phosphinoyl]-5,5',6,6',7,7',8,8'-Octahydro
-1,1'-Binaphthyl
;
_space_group_IT_number 18
_symmetry_cell_setting orthorhombic
_symmetry_space_group_name_Hall 'P 2 2ab'
_symmetry_space_group_name_H-M 'P 21 21 2'
_atom_sites_solution_hydrogens geom
_atom_sites_solution_primary direct
_atom_sites_solution_secondary difmap
_audit_creation_method SHELXL-97
_cell_angle_alpha 90.00
_cell_angle_beta 90.00
_cell_angle_gamma 90.00
_cell_formula_units_Z 2
_cell_length_a 13.1983(18)
_cell_length_b 19.015(3)
_cell_length_c 8.8486(12)
_cell_measurement_reflns_used 5442
_cell_measurement_temperature 294(2)
_cell_measurement_theta_max 27.5
_cell_measurement_theta_min 1
_cell_volume 2220.7(6)
_computing_cell_refinement SMART
_computing_data_collection 'SMART (Bruker, 1995)'
_computing_data_reduction 'SHELXTL-NT (Bruker, 1995)'
_computing_molecular_graphics SHELXTL-NT
_computing_publication_material SHELXTL-NT
_computing_structure_refinement 'SHELXL97 (Sheldrick, 1997)'
_computing_structure_solution 'SHELXS97 (Sheldrick, 1997)'
_diffrn_ambient_temperature 294(2)
_diffrn_measured_fraction_theta_full .999
_diffrn_measured_fraction_theta_max .999
_diffrn_measurement_device_type 'Bruker CCD area-detector'
_diffrn_measurement_method '\f and \w'
_diffrn_radiation_monochromator graphite
_diffrn_radiation_source 'fine-focus sealed tube'
_diffrn_radiation_type MoK\a
_diffrn_radiation_wavelength .71073
_diffrn_reflns_av_R_equivalents .0445
_diffrn_reflns_av_sigmaI/netI .0663
_diffrn_reflns_limit_h_max 11
_diffrn_reflns_limit_h_min -17
_diffrn_reflns_limit_k_max 24
_diffrn_reflns_limit_k_min -24
_diffrn_reflns_limit_l_max 11
_diffrn_reflns_limit_l_min -11
_diffrn_reflns_number 15328
_diffrn_reflns_theta_full 27.55
_diffrn_reflns_theta_max 27.55
_diffrn_reflns_theta_min 1.88
_exptl_absorpt_coefficient_mu .137
_exptl_absorpt_correction_T_max .9653
_exptl_absorpt_correction_T_min .9550
_exptl_absorpt_correction_type empirical
_exptl_absorpt_process_details '(SADABS; Sheldrick, 1996)'
_exptl_crystal_colour colorless
_exptl_crystal_density_diffrn 1.159
_exptl_crystal_density_method 'not measured'
_exptl_crystal_description block
_exptl_crystal_F_000 828
_exptl_crystal_size_max .34
_exptl_crystal_size_mid .28
_exptl_crystal_size_min .26
_refine_diff_density_max .273
_refine_diff_density_min -.279
_refine_ls_abs_structure_details 'Flack (1983), 2216 Friedel pairs'
_refine_ls_abs_structure_Flack -.03(12)
_refine_ls_extinction_method none
_refine_ls_goodness_of_fit_ref .925
_refine_ls_hydrogen_treatment constr
_refine_ls_matrix_type full
_refine_ls_number_parameters 253
_refine_ls_number_reflns 5134
_refine_ls_number_restraints 3
_refine_ls_restrained_S_all .931
_refine_ls_R_factor_all .0904
_refine_ls_R_factor_gt .0487
_refine_ls_shift/su_max <0.001
_refine_ls_shift/su_mean .000
_refine_ls_structure_factor_coef Fsqd
_refine_ls_weighting_details 'calc w = 1/[\s^2^(Fo^2^)+(0.0656P)^2^] where P = (Fo^2^+2Fc^2^)/3'
_refine_ls_weighting_scheme calc
_refine_ls_wR_factor_gt .1126
_refine_ls_wR_factor_ref .1278
_reflns_number_gt 3079
_reflns_number_total 5134
_reflns_threshold_expression I>2\s(I)
_cod_data_source_file ob6106.cif
_cod_data_source_block I
_cod_original_cell_volume 2220.7(5)
_cod_database_code 2200952

loop_
_symmetry_equiv_pos_as_xyz
'x, y, z'
'-x, -y, z'
'-x+1/2, y+1/2, -z'
'x+1/2, -y+1/2, -z'

loop_
_atom_site_label
_atom_site_fract_x
_atom_site_fract_y
_atom_site_fract_z
_atom_site_U_iso_or_equiv
_atom_site_adp_type
_atom_site_calc_flag
_atom_site_refinement_flags
_atom_site_occupancy
_atom_site_disorder_assembly
_atom_site_disorder_group
_atom_site_type_symbol
P1 .25399(5) .04515(3) .63295(8) .04504(19) Uani d . 1 . . P
O1 .37731(12) .03915(9) .6105(2) .0479(5) Uani d . 1 . . O
C1 .44142(18) .07676(13) .7069(3) .0388(6) Uani d . 1 . . C
C2 .50291(17) .03932(12) .8033(3) .0357(6) Uani d . 1 . . C
C3 .57059(17) .07564(13) .8971(3) .0395(6) Uani d . 1 . . C
C4 .57599(19) .14848(13) .8897(3) .0452(7) Uani d . 1 . . C
C5 .5118(2) .18387(14) .7915(4) .0551(8) Uani d . 1 . . C
H5A .5142 .2327 .7880 .066 Uiso calc R 1 . . H
C6 .4453(2) .14923(14) .7000(4) .0551(8) Uani d . 1 . . C
H6A .4034 .1740 .6343 .066 Uiso calc R 1 . . H
C7 .6382(2) .03482(14) 1.0038(3) .0531(8) Uani d D 1 . . C
H7A .5972 .0008 1.0580 .064 Uiso calc R 1 . . H
H7B .6877 .0090 .9449 .064 Uiso calc R 1 . . H
C8 .6920(3) .07922(18) 1.1146(5) .0989(14) Uani d D 1 . . C
H8A .6475 .0870 1.2002 .119 Uiso calc R 1 . . H
H8B .7504 .0533 1.1511 .119 Uiso calc R 1 . . H
C9 .7263(3) .14666(16) 1.0607(5) .1041(15) Uani d D 1 . . C
H9A .7535 .1728 1.1456 .125 Uiso calc R 1 . . H
H9B .7812 .1391 .9897 .125 Uiso calc R 1 . . H
C10 .6488(2) .18970(14) .9872(4) .0638(9) Uani d D 1 . . C
H10A .6820 .2248 .9250 .077 Uiso calc R 1 . . H
H10B .6105 .2143 1.0644 .077 Uiso calc R 1 . . H
C11 .22009(19) -.04828(14) .6221(3) .0469(6) Uani d . 1 . . C
C12 .2805(2) -.09767(14) .5532(3) .0517(7) Uani d . 1 . . C
H12A .3411 -.0839 .5087 .062 Uiso calc R 1 . . H
C13 .2518(3) -.16836(14) .5493(3) .0603(8) Uani d . 1 . . C
C14 .1611(3) -.18645(16) .6172(4) .0699(10) Uani d . 1 . . C
H14A .1411 -.2333 .6151 .084 Uiso calc R 1 . . H
C15 .0987(2) -.13820(18) .6881(4) .0643(9) Uani d . 1 . . C
C16 .1307(2) -.06902(16) .6912(3) .0565(8) Uani d . 1 . . C
H16A .0913 -.0356 .7408 .068 Uiso calc R 1 . . H
C17 .3180(3) -.22299(16) .4754(5) .0879(12) Uani d . 1 . . C
H17A .2862 -.2682 .4833 .132 Uiso calc R 1 . . H
H17B .3826 -.2242 .5251 .132 Uiso calc R 1 . . H
H17C .3273 -.2113 .3708 .132 Uiso calc R 1 . . H
C18 .0027(3) -.1618(2) .7629(5) .1041(14) Uani d . 1 . . C
H18A -.0060 -.2114 .7477 .156 Uiso calc R 1 . . H
H18B -.0537 -.1370 .7199 .156 Uiso calc R 1 . . H
H18C .0064 -.1521 .8693 .156 Uiso calc R 1 . . H
C19 .21828(19) .07338(12) .4439(3) .0438(7) Uani d . 1 . . C
C20 .1160(2) .07499(14) .4076(3) .0532(8) Uani d . 1 . . C
H20A .0688 .0594 .4782 .064 Uiso calc R 1 . . H
C21 .0828(2) .09904(15) .2698(4) .0612(9) Uani d . 1 . . C
C22 .1542(2) .12326(14) .1666(4) .0613(9) Uani d . 1 . . C
H22A .1326 .1392 .0726 .074 Uiso calc R 1 . . H
C23 .2572(2) .12426(13) .2001(3) .0537(7) Uani d . 1 . . C
C24 .2871(2) .09915(13) .3400(3) .0471(7) Uani d . 1 . . C
H24A .3556 .0996 .3648 .057 Uiso calc R 1 . . H
C25 -.0300(2) .1007(2) .2327(5) .0970(14) Uani d . 1 . . C
H25A -.0677 .0819 .3162 .146 Uiso calc R 1 . . H
H25B -.0426 .0728 .1442 .146 Uiso calc R 1 . . H
H25C -.0507 .1483 .2145 .146 Uiso calc R 1 . . H
C26 .3327(3) .15355(16) .0901(4) .0719(10) Uani d . 1 . . C
H26A .3997 .1495 .1316 .108 Uiso calc R 1 . . H
H26B .3177 .2022 .0712 .108 Uiso calc R 1 . . H
H26C .3291 .1277 -.0030 .108 Uiso calc R 1 . . H

loop_
_atom_site_aniso_label
_atom_site_aniso_U_11
_atom_site_aniso_U_22
_atom_site_aniso_U_33
_atom_site_aniso_U_12
_atom_site_aniso_U_13
_atom_site_aniso_U_23
P1 .0420(4) .0433(3) .0498(4) .0021(4) -.0049(4) .0002(3)
O1 .0413(9) .0471(10) .0554(12) .0041(9) -.0095(9) -.0049(10)
C1 .0364(13) .0346(13) .0454(16) -.0021(11) -.0025(12) -.0012(12)
C2 .0340(13) .0309(12) .0423(14) -.0009(11) .0028(11) -.0006(11)
C3 .0340(13) .0385(13) .0461(16) -.0026(11) .0027(12) -.0028(12)
C4 .0400(14) .0371(14) .0586(18) -.0027(12) .0067(14) -.0063(14)
C5 .0606(19) .0305(14) .074(2) -.0027(14) -.0019(17) -.0033(14)
C6 .0556(18) .0422(16) .068(2) .0070(14) -.0066(16) .0076(15)
C7 .0494(17) .0507(16) .059(2) -.0009(14) -.0105(15) -.0018(14)
C8 .110(3) .084(2) .103(3) -.023(2) -.062(3) .007(2)
C9 .093(3) .073(2) .146(4) -.002(2) -.059(3) -.036(3)
C10 .059(2) .0508(17) .082(3) -.0116(16) -.0077(18) -.0160(17)
C11 .0459(14) .0498(14) .0448(15) -.0048(13) -.0101(12) .0092(15)
C12 .0565(19) .0470(16) .0516(17) -.0060(14) -.0030(14) .0024(14)
C13 .077(2) .0453(15) .0583(18) -.0033(18) -.018(2) .0002(14)
C14 .086(3) .0542(19) .069(2) -.0280(19) -.016(2) .0134(18)
C15 .062(2) .065(2) .065(2) -.0183(18) -.0073(17) .0180(17)
C16 .0520(17) .0593(18) .058(2) -.0034(15) -.0019(15) .0111(15)
C17 .120(3) .0550(19) .089(3) .002(2) -.009(3) -.0100(19)
C18 .085(3) .104(3) .123(4) -.036(2) .022(3) .015(3)
C19 .0417(15) .0309(12) .0589(17) .0006(11) -.0051(13) .0025(13)
C20 .0444(16) .0483(15) .067(2) -.0081(13) -.0099(14) .0153(15)
C21 .0536(18) .0512(17) .079(2) -.0046(15) -.0190(17) .0127(17)
C22 .072(2) .0481(17) .063(2) -.0026(15) -.0194(18) .0115(15)
C23 .065(2) .0373(14) .0584(18) .0095(15) .0057(17) .0019(12)
C24 .0421(14) .0422(14) .0570(19) .0055(12) .0009(13) -.0004(14)
C25 .062(2) .107(3) .123(4) -.022(2) -.043(2) .040(3)
C26 .083(2) .0602(19) .072(2) .0107(18) .015(2) .0082(17)

loop_
_atom_type_symbol
_atom_type_description
_atom_type_scat_dispersion_real
_atom_type_scat_dispersion_imag
_atom_type_scat_source
C C .0033 .0016 'International Tables Vol C Tables 4.2.6.8 and 6.1.1.4'
H H .0000 .0000 'International Tables Vol C Tables 4.2.6.8 and 6.1.1.4'
O O .0106 .0060 'International Tables Vol C Tables 4.2.6.8 and 6.1.1.4'
P P .1023 .0942 'International Tables Vol C Tables 4.2.6.8 and 6.1.1.4'

loop_
_geom_angle_atom_site_label_1
_geom_angle_atom_site_label_2
_geom_angle_atom_site_label_3
_geom_angle_site_symmetry_3
_geom_angle
O1 P1 C19 . 99.55(11)
O1 P1 C11 . 99.67(11)
C19 P1 C11 . 100.04(12)
C1 O1 P1 . 119.36(16)
C2 C1 C6 . 121.5(2)
C2 C1 O1 . 118.1(2)
C6 C1 O1 . 120.4(2)
C1 C2 C3 . 119.2(2)
C1 C2 C2 2_655 119.1(2)
C3 C2 C2 2_655 121.6(2)
C4 C3 C2 . 119.7(2)
C4 C3 C7 . 120.7(2)
C2 C3 C7 . 119.5(2)
C5 C4 C3 . 118.8(2)
C5 C4 C10 . 119.6(2)
C3 C4 C10 . 121.6(3)
C6 C5 C4 . 122.0(2)
C6 C5 H5A . 119.0
C4 C5 H5A . 119.0
C5 C6 C1 . 118.7(3)
C5 C6 H6A . 120.7
C1 C6 H6A . 120.7
C8 C7 C3 . 113.9(2)
C8 C7 H7A . 108.8
C3 C7 H7A . 108.8
C8 C7 H7B . 108.8
C3 C7 H7B . 108.8
H7A C7 H7B . 107.7
C9 C8 C7 . 116.1(3)
C9 C8 H8A . 108.3
C7 C8 H8A . 108.3
C9 C8 H8B . 108.3
C7 C8 H8B . 108.3
H8A C8 H8B . 107.4
C10 C9 C8 . 115.2(3)
C10 C9 H9A . 108.5
C8 C9 H9A . 108.5
C10 C9 H9B . 108.5
C8 C9 H9B . 108.5
H9A C9 H9B . 107.5
C9 C10 C4 . 114.1(2)
C9 C10 H10A . 108.7
C4 C10 H10A . 108.7
C9 C10 H10B . 108.7
C4 C10 H10B . 108.7
H10A C10 H10B . 107.6
C12 C11 C16 . 119.7(3)
C12 C11 P1 . 122.9(2)
C16 C11 P1 . 117.4(2)
C11 C12 C13 . 120.8(3)
C11 C12 H12A . 119.6
C13 C12 H12A . 119.6
C14 C13 C12 . 117.6(3)
C14 C13 C17 . 121.2(3)
C12 C13 C17 . 121.2(3)
C15 C14 C13 . 123.2(3)
C15 C14 H14A . 118.4
C13 C14 H14A . 118.4
C16 C15 C14 . 117.3(3)
C16 C15 C18 . 122.3(4)
C14 C15 C18 . 120.4(3)
C15 C16 C11 . 121.5(3)
C15 C16 H16A . 119.3
C11 C16 H16A . 119.3
C13 C17 H17A . 109.5
C13 C17 H17B . 109.5
H17A C17 H17B . 109.5
C13 C17 H17C . 109.5
H17A C17 H17C . 109.5
H17B C17 H17C . 109.5
C15 C18 H18A . 109.5
C15 C18 H18B . 109.5
H18A C18 H18B . 109.5
C15 C18 H18C . 109.5
H18A C18 H18C . 109.5
H18B C18 H18C . 109.5
C24 C19 C20 . 118.5(3)
C24 C19 P1 . 123.1(2)
C20 C19 P1 . 118.1(2)
C21 C20 C19 . 121.5(3)
C21 C20 H20A . 119.2
C19 C20 H20A . 119.2
C20 C21 C22 . 118.5(3)
C20 C21 C25 . 120.6(3)
C22 C21 C25 . 120.9(3)
C21 C22 C23 . 121.8(3)
C21 C22 H22A . 119.1
C23 C22 H22A . 119.1
C24 C23 C22 . 117.7(3)
C24 C23 C26 . 121.3(3)
C22 C23 C26 . 121.0(3)
C19 C24 C23 . 122.0(3)
C19 C24 H24A . 119.0
C23 C24 H24A . 119.0
C21 C25 H25A . 109.5
C21 C25 H25B . 109.5
H25A C25 H25B . 109.5
C21 C25 H25C . 109.5
H25A C25 H25C . 109.5
H25B C25 H25C . 109.5
C23 C26 H26A . 109.5
C23 C26 H26B . 109.5
H26A C26 H26B . 109.5
C23 C26 H26C . 109.5
H26A C26 H26C . 109.5
H26B C26 H26C . 109.5

loop_
_geom_bond_atom_site_label_1
_geom_bond_atom_site_label_2
_geom_bond_site_symmetry_2
_geom_bond_distance
_geom_bond_publ_flag
P1 O1 . 1.6437(18) ?
P1 C19 . 1.819(3) ?
P1 C11 . 1.834(3) ?
O1 C1 . 1.398(3) ?
C1 C2 . 1.376(3) ?
C1 C6 . 1.380(4) ?
C2 C3 . 1.402(3) ?
C2 C2 2_655 1.497(4) ?
C3 C4 . 1.389(3) ?
C3 C7 . 1.513(4) ?
C4 C5 . 1.387(4) ?
C4 C10 . 1.510(4) ?
C5 C6 . 1.364(4) ?
C5 H5A . .9300 ?
C6 H6A . .9300 ?
C7 C8 . 1.476(3) ?
C7 H7A . .9700 ?
C7 H7B . .9700 ?
C8 C9 . 1.441(3) ?
C8 H8A . .9700 ?
C8 H8B . .9700 ?
C9 C10 . 1.463(3) ?
C9 H9A . .9700 ?
C9 H9B . .9700 ?
C10 H10A . .9700 ?
C10 H10B . .9700 ?
C11 C12 . 1.374(4) ?
C11 C16 . 1.387(4) ?
C12 C13 . 1.397(4) ?
C12 H12A . .9300 ?
C13 C14 . 1.383(5) ?
C13 C17 . 1.506(5) ?
C14 C15 . 1.384(5) ?
C14 H14A . .9300 ?
C15 C16 . 1.382(4) ?
C15 C18 . 1.498(5) ?
C16 H16A . .9300 ?
C17 H17A . .9600 ?
C17 H17B . .9600 ?
C17 H17C . .9600 ?
C18 H18A . .9600 ?
C18 H18B . .9600 ?
C18 H18C . .9600 ?
C19 C24 . 1.382(4) ?
C19 C20 . 1.388(4) ?
C20 C21 . 1.374(4) ?
C20 H20A . .9300 ?
C21 C22 . 1.391(5) ?
C21 C25 . 1.524(4) ?
C22 C23 . 1.391(4) ?
C22 H22A . .9300 ?
C23 C24 . 1.384(4) ?
C23 C26 . 1.500(4) ?
C24 H24A . .9300 ?
C25 H25A . .9600 ?
C25 H25B . .9600 ?
C25 H25C . .9600 ?
C26 H26A . .9600 ?
C26 H26B . .9600 ?
C26 H26C . .9600 ?

loop_
_geom_torsion_atom_site_label_1
_geom_torsion_atom_site_label_2
_geom_torsion_atom_site_label_3
_geom_torsion_atom_site_label_4
_geom_torsion_site_symmetry_1
_geom_torsion_site_symmetry_4
_geom_torsion
C19 P1 O1 C1 . . 124.38(19)
C11 P1 O1 C1 . . -133.61(19)
P1 O1 C1 C2 . . 114.1(2)
P1 O1 C1 C6 . . -68.5(3)
C6 C1 C2 C3 . . .4(4)
O1 C1 C2 C3 . . 177.7(2)
C6 C1 C2 C2 . 2_655 -178.6(2)
O1 C1 C2 C2 . 2_655 -1.3(3)
C1 C2 C3 C4 . . -1.2(4)
C2 C2 C3 C4 2_655 . 177.8(2)
C1 C2 C3 C7 . . 179.8(2)
C2 C2 C3 C7 2_655 . -1.3(3)
C2 C3 C4 C5 . . 1.7(4)
C7 C3 C4 C5 . . -179.3(3)
C2 C3 C4 C10 . . -179.2(3)
C7 C3 C4 C10 . . -.1(4)
C3 C4 C5 C6 . . -1.4(4)
C10 C4 C5 C6 . . 179.4(3)
C4 C5 C6 C1 . . .6(4)
C2 C1 C6 C5 . . -.1(4)
O1 C1 C6 C5 . . -177.4(2)
C4 C3 C7 C8 . . 11.3(4)
C2 C3 C7 C8 . . -169.6(3)
C3 C7 C8 C9 . . -36.9(5)
C7 C8 C9 C10 . . 52.0(6)
C8 C9 C10 C4 . . -38.5(5)
C5 C4 C10 C9 . . -167.6(3)
C3 C4 C10 C9 . . 13.3(5)
O1 P1 C11 C12 . . -22.1(3)
C19 P1 C11 C12 . . 79.5(2)
O1 P1 C11 C16 . . 155.9(2)
C19 P1 C11 C16 . . -102.5(2)
C16 C11 C12 C13 . . 1.3(4)
P1 C11 C12 C13 . . 179.3(2)
C11 C12 C13 C14 . . -.1(4)
C11 C12 C13 C17 . . -179.4(3)
C12 C13 C14 C15 . . -.2(5)
C17 C13 C14 C15 . . 179.1(3)
C13 C14 C15 C16 . . -.7(5)
C13 C14 C15 C18 . . -178.3(3)
C14 C15 C16 C11 . . 2.0(5)
C18 C15 C16 C11 . . 179.6(3)
C12 C11 C16 C15 . . -2.3(4)
P1 C11 C16 C15 . . 179.6(2)
O1 P1 C19 C24 . . -15.2(2)
C11 P1 C19 C24 . . -116.9(2)
O1 P1 C19 C20 . . 170.8(2)
C11 P1 C19 C20 . . 69.1(2)
C24 C19 C20 C21 . . 2.4(4)
P1 C19 C20 C21 . . 176.7(2)
C19 C20 C21 C22 . . -1.1(5)
C19 C20 C21 C25 . . -179.7(3)
C20 C21 C22 C23 . . -.6(5)
C25 C21 C22 C23 . . 178.0(3)
C21 C22 C23 C24 . . 1.0(4)
C21 C22 C23 C26 . . -177.2(3)
C20 C19 C24 C23 . . -2.0(4)
P1 C19 C24 C23 . . -176.03(19)
C22 C23 C24 C19 . . .4(4)
C26 C23 C24 C19 . . 178.6(3)
